data_2013987
loop_
_publ_author_name
'Zinczuk, Juan'
'Ruveda, Edmundo A.'
'Thompson, Hugh W.'
'Lalancette, Roger A.'

_publ_section_title
;
 (--)-Parasantonic acid and its enol lactone, (+)-parasantonide:
 observation of the rare acid-to-acid catemeric hydrogen-bonding mode
 in a \g,\e-diketocarboxylic acid
;
_journal_issue 6
_journal_name_full 'Acta Crystallographica Section C'
_journal_page_first o408
_journal_page_last o410
_journal_paper_doi 10.1107/S010827010400839X
_journal_volume 60
_journal_year 2004
_chemical_formula_iupac 'C15 H18 O3'
_chemical_formula_moiety 'C15 H18 O3'
_chemical_formula_sum 'C15 H18 O3'
_chemical_formula_weight 246.29
_chemical_melting_point 376
_chemical_name_common (+)-parasantonide
_chemical_name_systematic
;
(-)-\a,3a,7-trimethyl-5-oxo-1,4-ethenoperhydropentalene-1,8-carbolactone
;
_space_group_IT_number 19
_symmetry_cell_setting orthorhombic
_symmetry_space_group_name_Hall 'P 2ac 2ab'
_symmetry_space_group_name_H-M 'P 21 21 21'
_atom_sites_solution_hydrogens geom
_atom_sites_solution_primary direct
_atom_sites_solution_secondary difmap
_audit_creation_method SHELXL-97
_cell_angle_alpha 90.00
_cell_angle_beta 90.00
_cell_angle_gamma 90.00
_cell_formula_units_Z 4
_cell_length_a 8.562(2)
_cell_length_b 11.656(3)
_cell_length_c 13.275(4)
_cell_measurement_reflns_used 33
_cell_measurement_temperature 296(2)
_cell_measurement_theta_max 10.8
_cell_measurement_theta_min 2.3
_cell_volume 1324.8(6)
_computing_cell_refinement XSCANS
_computing_data_collection 'XSCANS (Siemens, 1996)'
_computing_data_reduction XSCANS
_computing_molecular_graphics 'SHELXP97 (Sheldrick, 1997)'
_computing_publication_material SHELXL97
_computing_structure_refinement 'SHELXL97 (Sheldrick, 1997)'
_computing_structure_solution 'SHELXS97 (Sheldrick, 1997)'
_diffrn_ambient_temperature 296(2)
_diffrn_measured_fraction_theta_full 1.000
_diffrn_measured_fraction_theta_max 1.000
_diffrn_measurement_device_type 'Siemens P4'
_diffrn_measurement_method '2\q/\q scans'
_diffrn_radiation_monochromator graphite
_diffrn_radiation_source 'fine-focus sealed tube'
_diffrn_radiation_type MoK\a
_diffrn_radiation_wavelength 0.71073
_diffrn_reflns_av_R_equivalents 0.061
_diffrn_reflns_av_sigmaI/netI 0.086
_diffrn_reflns_limit_h_max 10
_diffrn_reflns_limit_h_min -10
_diffrn_reflns_limit_k_max 14
_diffrn_reflns_limit_k_min -14
_diffrn_reflns_limit_l_max 16
_diffrn_reflns_limit_l_min -16
_diffrn_reflns_number 2891
_diffrn_reflns_theta_full 25.55
_diffrn_reflns_theta_max 25.55
_diffrn_reflns_theta_min 2.33
_diffrn_standards_decay_% 'variation < 1.5'
_diffrn_standards_interval_count 97
_diffrn_standards_number 3
_exptl_absorpt_coefficient_mu 0.085
_exptl_absorpt_correction_T_max 0.990
_exptl_absorpt_correction_T_min 0.972
_exptl_absorpt_correction_type numerical
_exptl_absorpt_process_details '(SHELXTL; Sheldrick, 1997)'
_exptl_crystal_colour colourless
_exptl_crystal_density_diffrn 1.235
_exptl_crystal_density_method 'not measured'
_exptl_crystal_description block
_exptl_crystal_F_000 528
_exptl_crystal_size_max 0.24
_exptl_crystal_size_mid 0.17
_exptl_crystal_size_min 0.06
_refine_diff_density_max 0.18
_refine_diff_density_min -0.13
_refine_ls_extinction_coef 0.0148(11)
_refine_ls_extinction_expression Fc^*^=kFc[1+0.001xFc^2^\l^3^/sin(2\q)]^-1/4^
_refine_ls_extinction_method SHELXL97
_refine_ls_goodness_of_fit_ref 1.00
_refine_ls_hydrogen_treatment constr
_refine_ls_matrix_type full
_refine_ls_number_parameters 167
_refine_ls_number_reflns 1446
_refine_ls_number_restraints 0
_refine_ls_restrained_S_all 1.00
_refine_ls_R_factor_all 0.106
_refine_ls_R_factor_gt 0.052
_refine_ls_shift/su_max 0.00
_refine_ls_shift/su_mean 0.00
_refine_ls_structure_factor_coef Fsqd
_refine_ls_weighting_details 'calc w=1/[\s^2^(Fo^2^)+(0.0211P)^2^] where P=(Fo^2^+2Fc^2^)/3'
_refine_ls_weighting_scheme calc
_refine_ls_wR_factor_gt 0.079
_refine_ls_wR_factor_ref 0.093
_reflns_number_gt 875
_reflns_number_total 1446
_reflns_threshold_expression I>2\s(I)
_cod_data_source_file fr1475.cif
_cod_data_source_block II
_cod_depositor_comments
;
The following automatic conversions were performed:
'_symmetry_cell_setting' value 'Orthorhombic' changed to 'orthorhombic'
according to '/home/saulius/struct/CIF-dictionaries/cif_core.dic'
dictionary named 'cif_core.dic' version 2.4.1 from 2010-06-29.

Automatic conversion script
Id: cif_fix_enum 1527 2010-12-29 10:47:43Z saulius 

The following automatic conversions were performed:

'_symmetry_cell_setting' value 'Orthorhombic' changed to
'orthorhombic' according to
/home/saulius/struct/CIF-dictionaries/cif_core.dic dictionary named
'cif_core.dic' version 2.4.1 from 2010-06-29.

Automatic conversion script
Id: cif_fix_values 1715 2011-07-08 13:25:40Z adriana 
;
_cod_database_code 2013987
_cod_database_fobs_code 2013987

loop_
_symmetry_equiv_pos_as_xyz
'x, y, z'
'-x+1/2, -y, z+1/2'
'-x, y+1/2, -z+1/2'
'x+1/2, -y+1/2, -z'

loop_
_atom_site_label
_atom_site_fract_x
_atom_site_fract_y
_atom_site_fract_z
_atom_site_U_iso_or_equiv
_atom_site_adp_type
_atom_site_calc_flag
_atom_site_refinement_flags
_atom_site_occupancy
_atom_site_disorder_assembly
_atom_site_disorder_group
_atom_site_type_symbol
O1 0.8794(3) 0.4348(2) 0.2972(2) 0.0540(8) Uani d . 1 . . O
O2 0.5827(4) 0.2070(3) 0.5513(2) 0.0686(9) Uani d . 1 . . O
O3 1.1011(4) 0.4217(3) 0.2096(3) 0.0923(12) Uani d . 1 . . O
C1 0.7504(4) 0.2659(3) 0.2405(3) 0.0357(9) Uani d . 1 . . C
C2 0.6469(4) 0.2992(4) 0.1505(3) 0.0464(11) Uani d . 1 . . C
H2A 0.6586 0.2450 0.0955 0.056 Uiso calc R 1 . . H
H2B 0.6720 0.3756 0.1264 0.056 Uiso calc R 1 . . H
C3 0.4802(4) 0.2949(4) 0.1947(3) 0.0491(11) Uani d . 1 . . C
H3A 0.4429 0.3716 0.2097 0.059 Uiso calc R 1 . . H
H3B 0.4087 0.2591 0.1475 0.059 Uiso calc R 1 . . H
C3A 0.4932(4) 0.2231(3) 0.2920(3) 0.0403(9) Uani d . 1 . . C
C4 0.5140(4) 0.2950(3) 0.3884(3) 0.0409(10) Uani d . 1 . . C
H4A 0.4147 0.3242 0.4147 0.049 Uiso calc R 1 . . H
C5 0.5931(5) 0.2108(4) 0.4603(3) 0.0465(10) Uani d . 1 . . C
C5A 0.6590(4) 0.1673(3) 0.2862(3) 0.0382(10) Uani d . 1 . . C
H51A 0.6591 0.1002 0.2417 0.046 Uiso calc R 1 . . H
C6 0.6976(5) 0.1334(3) 0.3952(3) 0.0460(11) Uani d . 1 . . C
H6A 0.8071 0.1468 0.4099 0.055 Uiso calc R 1 . . H
H6B 0.6741 0.0531 0.4070 0.055 Uiso calc R 1 . . H
C7 0.6378(5) 0.3876(3) 0.3799(3) 0.0395(10) Uani d . 1 . . C
C8 0.7486(4) 0.3656(3) 0.3130(3) 0.0382(10) Uani d . 1 . . C
C9 0.9263(4) 0.2561(4) 0.2193(3) 0.0514(12) Uani d . 1 . . C
H9A 0.9711 0.2070 0.2718 0.062 Uiso calc R 1 . . H
C10 0.9834(5) 0.3763(4) 0.2383(4) 0.0589(13) Uani d . 1 . . C
C11 0.9774(5) 0.2072(4) 0.1179(3) 0.0746(15) Uani d . 1 . . C
H11A 1.0894 0.2062 0.1145 0.112 Uiso calc R 1 . . H
H11B 0.9368 0.2541 0.0646 0.112 Uiso calc R 1 . . H
H11C 0.9383 0.1304 0.1110 0.112 Uiso calc R 1 . . H
C12 0.6355(6) 0.4862(3) 0.4533(3) 0.0598(13) Uani d . 1 . . C
H12A 0.7314 0.5284 0.4481 0.090 Uiso calc R 1 . . H
H12B 0.6244 0.4571 0.5206 0.090 Uiso calc R 1 . . H
H12C 0.5493 0.5358 0.4380 0.090 Uiso calc R 1 . . H
C13 0.3592(5) 0.1379(4) 0.3058(3) 0.0616(12) Uani d . 1 . . C
H13A 0.2625 0.1790 0.3122 0.092 Uiso calc R 1 . . H
H13B 0.3768 0.0932 0.3655 0.092 Uiso calc R 1 . . H
H13C 0.3540 0.0880 0.2484 0.092 Uiso calc R 1 . . H

loop_
_atom_site_aniso_label
_atom_site_aniso_U_11
_atom_site_aniso_U_22
_atom_site_aniso_U_33
_atom_site_aniso_U_12
_atom_site_aniso_U_13
_atom_site_aniso_U_23
O1 0.0413(16) 0.0524(17) 0.0682(19) -0.0119(16) -0.0001(17) 0.0085(17)
O2 0.089(2) 0.085(2) 0.0313(18) -0.010(2) 0.0112(17) -0.0008(19)
O3 0.056(2) 0.108(3) 0.113(3) -0.025(2) 0.025(2) 0.023(3)
C1 0.0309(18) 0.041(2) 0.035(2) 0.004(2) 0.0023(18) 0.0029(19)
C2 0.051(3) 0.053(3) 0.035(2) 0.006(3) 0.001(2) -0.002(2)
C3 0.043(2) 0.062(3) 0.042(2) 0.001(2) -0.011(2) -0.009(2)
C3A 0.038(2) 0.042(2) 0.041(2) -0.013(2) 0.004(2) -0.005(2)
C4 0.038(2) 0.045(2) 0.040(2) 0.004(2) 0.0075(19) -0.008(2)
C5 0.050(3) 0.048(3) 0.042(2) -0.017(2) 0.002(2) -0.003(2)
C5A 0.047(2) 0.034(2) 0.033(2) 0.003(2) 0.000(2) -0.005(2)
C6 0.059(3) 0.042(2) 0.037(2) 0.001(2) 0.004(2) 0.006(2)
C7 0.042(2) 0.036(2) 0.039(2) 0.000(2) -0.004(2) 0.000(2)
C8 0.033(2) 0.036(2) 0.045(3) -0.004(2) -0.008(2) 0.006(2)
C9 0.042(2) 0.066(3) 0.046(3) 0.011(2) 0.006(2) 0.014(3)
C10 0.038(2) 0.073(3) 0.065(3) -0.002(3) 0.008(2) 0.023(3)
C11 0.065(3) 0.100(4) 0.059(3) 0.024(3) 0.020(3) 0.006(3)
C12 0.077(3) 0.054(3) 0.048(3) -0.002(3) 0.000(3) -0.009(2)
C13 0.052(3) 0.068(3) 0.065(3) -0.018(3) -0.001(3) -0.010(3)

loop_
_atom_type_symbol
_atom_type_description
_atom_type_scat_dispersion_real
_atom_type_scat_dispersion_imag
_atom_type_scat_source
C C 0.0033 0.0016 'International Tables Vol C Tables 4.2.6.8 and 6.1.1.4'
H H 0.0000 0.0000 'International Tables Vol C Tables 4.2.6.8 and 6.1.1.4'
O O 0.0106 0.0060 'International Tables Vol C Tables 4.2.6.8 and 6.1.1.4'

loop_
_geom_angle_atom_site_label_1
_geom_angle_atom_site_label_2
_geom_angle_atom_site_label_3
_geom_angle
C10 O1 C8 108.7(3)
C8 C1 C5A 108.8(3)
C8 C1 C9 100.7(3)
C5A C1 C9 121.5(3)
C8 C1 C2 107.2(3)
C5A C1 C2 101.8(3)
C9 C1 C2 116.2(3)
C1 C2 C3 103.2(3)
C1 C2 H2A 111.1
C3 C2 H2A 111.1
C1 C2 H2B 111.1
C3 C2 H2B 111.1
H2A C2 H2B 109.1
C3A C3 C2 105.6(3)
C3A C3 H3A 110.6
C2 C3 H3A 110.6
C3A C3 H3B 110.6
C2 C3 H3B 110.6
H3A C3 H3B 108.7
C13 C3A C4 110.0(3)
C13 C3A C3 113.5(3)
C4 C3A C3 114.1(3)
C13 C3A C5A 114.7(3)
C4 C3A C5A 99.3(3)
C3 C3A C5A 104.5(3)
C7 C4 C5 101.2(3)
C7 C4 C3A 114.0(3)
C5 C4 C3A 102.8(3)
C7 C4 H4A 112.7
C5 C4 H4A 112.7
C3A C4 H4A 112.7
O2 C5 C4 127.8(4)
O2 C5 C6 125.6(4)
C4 C5 C6 106.5(3)
C1 C5A C6 117.4(3)
C1 C5A C3A 100.0(3)
C6 C5A C3A 104.8(3)
C1 C5A H51A 111.3
C6 C5A H51A 111.3
C3A C5A H51A 111.3
C5A C6 C5 104.7(3)
C5A C6 H6A 110.8
C5 C6 H6A 110.8
C5A C6 H6B 110.8
C5 C6 H6B 110.8
H6A C6 H6B 108.9
C8 C7 C12 126.2(4)
C8 C7 C4 114.4(3)
C12 C7 C4 119.0(4)
C7 C8 O1 124.3(4)
C7 C8 C1 125.8(4)
O1 C8 C1 109.9(3)
C10 C9 C11 113.8(4)
C10 C9 C1 102.6(3)
C11 C9 C1 118.1(4)
C10 C9 H9A 107.3
C11 C9 H9A 107.3
C1 C9 H9A 107.3
O3 C10 O1 120.5(4)
O3 C10 C9 129.1(5)
O1 C10 C9 110.4(3)
C9 C11 H11A 109.5
C9 C11 H11B 109.5
H11A C11 H11B 109.5
C9 C11 H11C 109.5
H11A C11 H11C 109.5
H11B C11 H11C 109.5
C7 C12 H12A 109.5
C7 C12 H12B 109.5
H12A C12 H12B 109.5
C7 C12 H12C 109.5
H12A C12 H12C 109.5
H12B C12 H12C 109.5
C3A C13 H13A 109.5
C3A C13 H13B 109.5
H13A C13 H13B 109.5
C3A C13 H13C 109.5
H13A C13 H13C 109.5
H13B C13 H13C 109.5

loop_
_geom_bond_atom_site_label_1
_geom_bond_atom_site_label_2
_geom_bond_site_symmetry_2
_geom_bond_distance
_geom_bond_publ_flag
O1 C10 . 1.367(5) ?
O1 C8 . 1.396(4) ?
O2 C5 . 1.212(5) ?
O3 C10 . 1.200(5) ?
C1 C8 . 1.509(5) ?
C1 C5A . 1.518(5) ?
C1 C9 . 1.536(5) ?
C1 C2 . 1.538(5) ?
C2 C3 . 1.544(5) ?
C2 H2A . 0.9700 ?
C2 H2B . 0.9700 ?
C3 C3A . 1.544(5) ?
C3 H3A . 0.9700 ?
C3 H3B . 0.9700 ?
C3A C13 . 1.528(5) ?
C3A C4 . 1.540(5) ?
C3A C5A . 1.563(5) ?
C4 C7 . 1.517(5) ?
C4 C5 . 1.527(5) ?
C4 H4A . 0.9800 ?
C5 C6 . 1.536(5) ?
C5A C6 . 1.536(5) ?
C5A H51A . 0.9800 ?
C6 H6A . 0.9700 ?
C6 H6B . 0.9700 ?
C7 C8 . 1.324(5) ?
C7 C12 . 1.507(5) ?
C9 C10 . 1.506(6) ?
C9 C11 . 1.525(5) ?
C9 H9A . 0.9800 ?
C11 H11A . 0.9600 ?
C11 H11B . 0.9600 ?
C11 H11C . 0.9600 ?
C12 H12A . 0.9600 ?
C12 H12B . 0.9600 ?
C12 H12C . 0.9600 ?
C13 H13A . 0.9600 ?
C13 H13B . 0.9600 ?
C13 H13C . 0.9600 ?

loop_
_geom_torsion_atom_site_label_1
_geom_torsion_atom_site_label_2
_geom_torsion_atom_site_label_3
_geom_torsion_atom_site_label_4
_geom_torsion
C8 C1 C2 C3 -71.5(4)
C5A C1 C2 C3 42.7(4)
C9 C1 C2 C3 176.9(4)
C1 C2 C3 C3A -18.2(4)
C2 C3 C3A C13 -137.7(3)
C2 C3 C3A C4 95.3(4)
C2 C3 C3A C5A -12.1(4)
C13 C3A C4 C7 -176.3(3)
C3 C3A C4 C7 -47.5(4)
C5A C3A C4 C7 63.1(4)
C13 C3A C4 C5 75.2(4)
C3 C3A C4 C5 -156.0(3)
C5A C3A C4 C5 -45.5(3)
C7 C4 C5 O2 92.4(5)
C3A C4 C5 O2 -149.6(4)
C7 C4 C5 C6 -84.7(3)
C3A C4 C5 C6 33.2(4)
C8 C1 C5A C6 -49.2(4)
C9 C1 C5A C6 66.8(5)
C2 C1 C5A C6 -162.1(3)
C8 C1 C5A C3A 63.4(3)
C9 C1 C5A C3A 179.4(3)
C2 C1 C5A C3A -49.5(3)
C13 C3A C5A C1 162.8(3)
C4 C3A C5A C1 -80.0(3)
C3 C3A C5A C1 38.0(3)
C13 C3A C5A C6 -75.2(4)
C4 C3A C5A C6 42.0(3)
C3 C3A C5A C6 160.0(3)
C1 C5A C6 C5 87.6(4)
C3A C5A C6 C5 -22.2(4)
O2 C5 C6 C5A 176.2(4)
C4 C5 C6 C5A -6.6(4)
C5 C4 C7 C8 83.4(4)
C3A C4 C7 C8 -26.1(4)
C5 C4 C7 C12 -89.8(4)
C3A C4 C7 C12 160.6(3)
C12 C7 C8 O1 -3.0(6)
C4 C7 C8 O1 -175.6(3)
C12 C7 C8 C1 179.4(3)
C4 C7 C8 C1 6.7(5)
C10 O1 C8 C7 168.2(4)
C10 O1 C8 C1 -13.8(4)
C5A C1 C8 C7 -27.8(5)
C9 C1 C8 C7 -156.5(4)
C2 C1 C8 C7 81.6(4)
C5A C1 C8 O1 154.3(3)
C9 C1 C8 O1 25.5(4)
C2 C1 C8 O1 -96.3(3)
C8 C1 C9 C10 -26.2(4)
C5A C1 C9 C10 -146.2(4)
C2 C1 C9 C10 89.1(4)
C8 C1 C9 C11 -152.2(4)
C5A C1 C9 C11 87.8(5)
C2 C1 C9 C11 -36.9(6)
C8 O1 C10 O3 175.5(4)
C8 O1 C10 C9 -4.8(4)
C11 C9 C10 O3 -31.0(7)
C1 C9 C10 O3 -159.7(5)
C11 C9 C10 O1 149.3(3)
C1 C9 C10 O1 20.5(4)

loop_
_cod_related_entry_id
_cod_related_entry_database
_cod_related_entry_code
1 ChemSpider 21181353
